data_2214203
loop_
_publ_author_name
'Ma\/lecki, Jan Grzegorz'
'Kruszynski, Rafal'
'Kusz, Joachim'

_publ_section_title
;
 The orthorhombic polymorph of pyrazine-2-carboxylic acid revisited
;
_journal_coeditor_code GK2089
_journal_issue 7
_journal_name_full 'Acta Crystallographica Section E'
_journal_page_first o3300
_journal_page_last o3300
_journal_paper_doi 10.1107/S1600536807030036
_journal_volume 63
_journal_year 2007
_chemical_formula_iupac 'C5 H4 N2 O2'
_chemical_formula_moiety 'C5 H4 N2 O2'
_chemical_formula_sum 'C5 H4 N2 O2'
_chemical_formula_weight 124.10
_chemical_name_common
;
2-pyrazinic acid
;
_chemical_name_systematic
;
pyrazine-2-carboxylic acid
;
_space_group_IT_number 62
_symmetry_cell_setting orthorhombic
_symmetry_space_group_name_Hall '-P 2ac 2n'
_symmetry_space_group_name_H-M 'P n m a'
_atom_sites_solution_hydrogens mixed
_atom_sites_solution_primary direct
_atom_sites_solution_secondary direct
_audit_creation_method SHELXL-97
_cell_angle_alpha 90.00
_cell_angle_beta 90.00
_cell_angle_gamma 90.00
_cell_formula_units_Z 4
_cell_length_a 11.3261(18)
_cell_length_b 6.3180(12)
_cell_length_c 7.3389(11)
_cell_measurement_reflns_used 984
_cell_measurement_temperature 150.0(10)
_cell_measurement_theta_max 20
_cell_measurement_theta_min 3
_cell_volume 525.16(15)
_computing_cell_refinement 'CrysAlis RED (UNILIC & Kuma, 2000)'
_computing_data_collection 'CrysAlis CCD (UNILIC & Kuma, 2000)'
_computing_data_reduction 'CrysAlis RED'
_computing_molecular_graphics
;
XP in SHELXTL/PC (Sheldrick, 1990) and ORTEP-3 (Version 1.062; Farrugia,
1997)
;
_computing_publication_material
;
SHELXL97 and PLATON (Spek, 1990)
;
_computing_structure_refinement 'SHELXL97 (Sheldrick, 1997)'
_computing_structure_solution 'SHELXS97 (Sheldrick, 1997)'
_diffrn_ambient_temperature 150.0(10)
_diffrn_detector_area_resol_mean 1048576
_diffrn_measured_fraction_theta_full 1.000
_diffrn_measured_fraction_theta_max 1.000
_diffrn_measurement_device_type 'Kuma KM-4-CCD'
_diffrn_measurement_method \w
_diffrn_radiation_monochromator graphite
_diffrn_radiation_source 'fine-focus sealed tube'
_diffrn_radiation_type MoK\a
_diffrn_radiation_wavelength 0.71073
_diffrn_reflns_av_R_equivalents 0.0276
_diffrn_reflns_av_sigmaI/netI 0.0200
_diffrn_reflns_limit_h_max 12
_diffrn_reflns_limit_h_min -13
_diffrn_reflns_limit_k_max 6
_diffrn_reflns_limit_k_min -7
_diffrn_reflns_limit_l_max 9
_diffrn_reflns_limit_l_min -9
_diffrn_reflns_number 3291
_diffrn_reflns_theta_full 25.00
_diffrn_reflns_theta_max 25.98
_diffrn_reflns_theta_min 3.31
_diffrn_standards_decay_% 0.01
_diffrn_standards_interval_time 33.33
_diffrn_standards_number 21
_exptl_absorpt_coefficient_mu 0.125
_exptl_absorpt_correction_T_max 0.999
_exptl_absorpt_correction_T_min 0.990
_exptl_absorpt_correction_type numerical
_exptl_absorpt_process_details '(X-RED; Stoe & Cie, 1999)'
_exptl_crystal_colour colourless
_exptl_crystal_density_diffrn 1.570
_exptl_crystal_density_method 'not measured'
_exptl_crystal_description prism
_exptl_crystal_F_000 256
_exptl_crystal_size_max 0.20
_exptl_crystal_size_mid 0.08
_exptl_crystal_size_min 0.05
_refine_diff_density_max 0.123
_refine_diff_density_min -0.304
_refine_ls_extinction_method none
_refine_ls_goodness_of_fit_ref 0.961
_refine_ls_hydrogen_treatment constr
_refine_ls_matrix_type full
_refine_ls_number_parameters 55
_refine_ls_number_reflns 561
_refine_ls_number_restraints 0
_refine_ls_restrained_S_all 0.961
_refine_ls_R_factor_all 0.0467
_refine_ls_R_factor_gt 0.0301
_refine_ls_shift/su_max 0.003
_refine_ls_shift/su_mean 0.001
_refine_ls_structure_factor_coef Fsqd
_refine_ls_weighting_details 'w=1/[\s^2^(Fo^2^)+(0.0564P)^2^] where P=(Fo^2^+2Fc^2^)/3'
_refine_ls_weighting_scheme calc
_refine_ls_wR_factor_gt 0.0775
_refine_ls_wR_factor_ref 0.0833
_reflns_number_gt 399
_reflns_number_total 561
_reflns_threshold_expression I>2\s(I)
_cod_data_source_file gk2089.cif
_cod_data_source_block I
_cod_database_code 2214203
_cod_database_fobs_code 2214203

loop_
_symmetry_equiv_pos_as_xyz
'x, y, z'
'-x+1/2, -y, z+1/2'
'x+1/2, -y+1/2, -z+1/2'
'-x, y+1/2, -z'
'-x, -y, -z'
'x-1/2, y, -z-1/2'
'-x-1/2, y-1/2, z-1/2'
'x, -y-1/2, z'

loop_
_atom_site_type_symbol
_atom_site_label
_atom_site_fract_x
_atom_site_fract_y
_atom_site_fract_z
_atom_site_U_iso_or_equiv
_atom_site_adp_type
_atom_site_calc_flag
_atom_site_refinement_flags
_atom_site_occupancy
O O2 -0.13159(11) 0.2500 0.57951(18) 0.0269(4) Uani d S 1
O O1 -0.00947(12) 0.2500 0.82097(18) 0.0286(4) Uani d S 1
H H1O -0.0764 0.2500 0.8797 0.043 Uiso d SR 1
N N1 0.05965(14) 0.2500 0.3485(2) 0.0239(4) Uani d S 1
N N2 0.28508(14) 0.2500 0.5024(2) 0.0249(4) Uani d S 1
C C1 0.07595(16) 0.2500 0.5291(3) 0.0209(5) Uani d S 1
C C2 0.18758(17) 0.2500 0.6053(3) 0.0227(5) Uani d S 1
H H2 0.1951 0.2500 0.7315 0.027 Uiso calc SR 1
C C3 0.26968(18) 0.2500 0.3227(3) 0.0247(5) Uani d S 1
H H3 0.3353 0.2500 0.2465 0.030 Uiso calc SR 1
C C4 0.15758(17) 0.2500 0.2468(3) 0.0254(5) Uani d S 1
H H4 0.1502 0.2500 0.1206 0.031 Uiso calc SR 1
C C5 -0.03326(18) 0.2500 0.6448(3) 0.0223(5) Uani d S 1

loop_
_atom_site_aniso_label
_atom_site_aniso_U_11
_atom_site_aniso_U_22
_atom_site_aniso_U_33
_atom_site_aniso_U_12
_atom_site_aniso_U_13
_atom_site_aniso_U_23
O2 0.0166(8) 0.0410(9) 0.0232(8) 0.000 -0.0006(6) 0.000
O1 0.0170(7) 0.0515(9) 0.0174(8) 0.000 0.0006(6) 0.000
N1 0.0215(10) 0.0315(9) 0.0185(9) 0.000 -0.0003(6) 0.000
N2 0.0190(9) 0.0377(10) 0.0181(9) 0.000 0.0019(7) 0.000
C1 0.0192(10) 0.0254(10) 0.0181(10) 0.000 0.0000(8) 0.000
C2 0.0192(10) 0.0333(11) 0.0156(10) 0.000 -0.0003(8) 0.000
C3 0.0206(10) 0.0340(11) 0.0194(11) 0.000 0.0033(8) 0.000
C4 0.0254(12) 0.0341(11) 0.0168(10) 0.000 0.0008(8) 0.000
C5 0.0200(10) 0.0272(11) 0.0196(10) 0.000 -0.0006(8) 0.000

loop_
_atom_type_symbol
_atom_type_description
_atom_type_scat_dispersion_real
_atom_type_scat_dispersion_imag
_atom_type_scat_source
C C 0.0033 0.0016 'International Tables Vol C Tables 4.2.6.8 and 6.1.1.4'
H H 0.0000 0.0000 'International Tables Vol C Tables 4.2.6.8 and 6.1.1.4'
N N 0.0061 0.0033 'International Tables Vol C Tables 4.2.6.8 and 6.1.1.4'
O O 0.0106 0.0060 'International Tables Vol C Tables 4.2.6.8 and 6.1.1.4'

loop_
_geom_angle_atom_site_label_1
_geom_angle_atom_site_label_2
_geom_angle_atom_site_label_3
_geom_angle
_geom_angle_publ_flag
C5 O1 H1O 107.9 no
C4 N1 C1 116.02(16) no
C3 N2 C2 116.84(17) no
N1 C1 C2 121.79(17) no
N1 C1 C5 116.53(17) no
C2 C1 C5 121.68(18) no
N2 C2 C1 121.77(18) no
N2 C2 H2 119.1 no
C1 C2 H2 119.1 no
N2 C3 C4 121.22(19) no
N2 C3 H3 119.4 no
C4 C3 H3 119.4 no
N1 C4 C3 122.36(19) no
N1 C4 H4 118.8 no
C3 C4 H4 118.8 no
O2 C5 O1 125.05(19) no
O2 C5 C1 122.27(17) no
O1 C5 C1 112.69(17) no

loop_
_geom_bond_atom_site_label_1
_geom_bond_atom_site_label_2
_geom_bond_distance
_geom_bond_publ_flag
O2 C5 1.212(2) no
O1 C5 1.321(2) no
O1 H1O 0.8718 no
N1 C4 1.337(3) no
N1 C1 1.338(2) no
N2 C3 1.330(3) no
N2 C2 1.338(2) no
C1 C2 1.382(3) no
C1 C5 1.500(3) no
C2 H2 0.9300 no
C3 C4 1.386(3) no
C3 H3 0.9300 no
C4 H4 0.9300 no

loop_
_geom_hbond_atom_site_label_D
_geom_hbond_atom_site_label_H
_geom_hbond_atom_site_label_A
_geom_hbond_site_symmetry_A
_geom_hbond_distance_DH
_geom_hbond_distance_HA
_geom_hbond_distance_DA
_geom_hbond_angle_DHA
O1 H1O N2 6_557 0.87 1.79 2.664(2) 179.2
C2 H2 O1 . 0.93 2.41 2.736(2) 100.6
C2 H2 O2 6_657 0.93 2.40 3.089(2) 130.5
C3 H3 O2 6_656 0.93 2.42 3.156(2) 135.8

loop_
_cod_related_entry_id
_cod_related_entry_database
_cod_related_entry_code
1 ChemSpider 1018
